data_2015264
loop_
_publ_author_name
' Odoko, Mamiko'
' Okabe, Nobuo'

_publ_section_title
;Dichloro(propane-1,3-diamine-\k^2^<i>N</i>,<i>N</i>')platinum(II),
 dichloro(propane-1,3-diamine-\k^2^<i>N</i>,<i>N</i>')palladium(II) and
 \m-4,9-diazadodecane-1,12-diamine-\k^2^<i>N</i>^1^,<i>N</i>^4^:\k^2^<i>N</i>^9^,<i>N</i>^12^-bis[dichloroplatinum(II)]
;
_journal_coeditor_code OB1247
_journal_issue 4
_journal_name_full 'Acta Crystallographica Section C'
_journal_page_first m136
_journal_page_last m139
_journal_paper_doi 10.1107/S010827010600610X
_journal_volume 62
_journal_year 2006
_chemical_formula_iupac '[Pt Cl2 (C3 H10 N2)]'
_chemical_formula_moiety 'C3 H10 Cl2 N2 Pt'
_chemical_formula_sum 'C3 H10 Cl2 N2 Pt'
_chemical_formula_weight 340.11
_chemical_name_systematic
;
Dichloro(propane-1,3-diamine-\k^2^N,N')platinum(II)
;
_space_group_IT_number 57
_symmetry_cell_setting orthorhombic
_symmetry_space_group_name_Hall '-P 2c 2b'
_symmetry_space_group_name_H-M 'P b c m'
_cell_angle_alpha 90
_cell_angle_beta 90
_cell_angle_gamma 90
_cell_formula_units_Z 4
_cell_length_a 8.360(10)
_cell_length_b 7.292(8)
_cell_length_c 12.950(5)
_cell_measurement_reflns_used 4958
_cell_measurement_temperature 296
_cell_measurement_theta_max 27.4
_cell_measurement_theta_min 3.1
_cell_volume 789.4(13)
_computing_cell_refinement RAPID-AUTO
_computing_data_collection 'RAPID-AUTO (Rigaku Corporation, 1998)'
_computing_data_reduction 'CrystalStructure (Rigaku/MSC, 2005) and CRYSTALS (Watkin <i>et al.</i>, 1996)'
_computing_molecular_graphics 'ORTEPII (Johnson, 1976)'
_computing_publication_material CrystalStructure
_computing_structure_refinement 'SHELXL97 (Sheldrick, 1997)'
_computing_structure_solution 'SIR97 (Altomare <i>et al.</i>,  1999)'
_diffrn_detector_area_resol_mean 10.00
_diffrn_measured_fraction_theta_full 0.9963
_diffrn_measured_fraction_theta_max 0.9963
_diffrn_measurement_device_type 'Rigaku R-AXIS RAPID'
_diffrn_measurement_method \w
_diffrn_radiation_type 'Mo K\a'
_diffrn_radiation_wavelength 0.7107
_diffrn_reflns_av_R_equivalents 0.020
_diffrn_reflns_limit_h_max 10
_diffrn_reflns_limit_h_min -10
_diffrn_reflns_limit_k_max 9
_diffrn_reflns_limit_k_min -9
_diffrn_reflns_limit_l_max 16
_diffrn_reflns_limit_l_min -16
_diffrn_reflns_number 7821
_diffrn_reflns_theta_full 27.44
_diffrn_reflns_theta_max 27.44
_diffrn_standards_number 0
_exptl_absorpt_coefficient_mu 18.359
_exptl_absorpt_correction_T_max 0.401
_exptl_absorpt_correction_T_min 0.152
_exptl_absorpt_correction_type multi-scan
_exptl_absorpt_process_details '(ABSCOR; Higashi, 1995)'
_exptl_crystal_colour colorless
_exptl_crystal_density_diffrn 2.861
_exptl_crystal_density_method 'not measured'
_exptl_crystal_description platelet
_exptl_crystal_F_000 616.00
_exptl_crystal_size_max 0.20
_exptl_crystal_size_mid 0.10
_exptl_crystal_size_min 0.05
_refine_diff_density_max 0.88
_refine_diff_density_min -0.81
_refine_ls_extinction_method none
_refine_ls_goodness_of_fit_ref 1.100
_refine_ls_hydrogen_treatment constr
_refine_ls_number_parameters 41
_refine_ls_number_reflns 945
_refine_ls_R_factor_gt 0.0160
_refine_ls_shift/su_max 0.0000
_refine_ls_structure_factor_coef Fsqd
_refine_ls_weighting_details 'w = 1/[\s^2^(Fo^2^)+(0.0200P)^2^+0.2145P] where P=(Fo^2^+2Fc^2^)/3'
_refine_ls_weighting_scheme calc
_refine_ls_wR_factor_ref 0.0420
_reflns_number_gt 573
_reflns_number_total 945
_reflns_threshold_expression F^2^>2.0\s(F^2^)
_cod_data_source_file ob1247.cif
_cod_data_source_block I
_cod_original_cell_volume 789.5(13)
_cod_database_code 2015264
_cod_database_fobs_code 2015264

loop_
_symmetry_equiv_pos_site_id
_symmetry_equiv_pos_as_xyz
1 +X,+Y,+Z
2 -X,1/2+Y,+Z
3 +X,1/2-Y,1/2+Z
4 -X,-Y,1/2+Z
5 -X,-Y,-Z
6 +X,1/2-Y,-Z
7 -X,1/2+Y,1/2-Z
8 +X,+Y,1/2-Z

loop_
_atom_site_type_symbol
_atom_site_label
_atom_site_fract_x
_atom_site_fract_y
_atom_site_fract_z
_atom_site_U_iso_or_equiv
_atom_site_adp_type
_atom_site_calc_flag
_atom_site_refinement_flags
_atom_site_occupancy
Pt Pt1 0.00153(3) 0.03892(3) 0.2500 0.03543(9) Uani d S 1
Cl Cl1 -0.18963(14) 0.02167(16) 0.11953(8) 0.0531(3) Uani d . 1
N N1 0.1680(4) 0.0640(5) 0.1357(2) 0.0493(9) Uani d . 1
H H1A 0.1313 0.0011 0.0808 0.059 Uiso calc R 1
H H1B 0.1705 0.1830 0.1173 0.059 Uiso calc R 1
C C1 0.3349(5) 0.0061(6) 0.1527(3) 0.0538(11) Uani d . 1
H H1C 0.3996 0.0445 0.0944 0.065 Uiso calc R 1
H H1D 0.3392 -0.1267 0.1565 0.065 Uiso calc R 1
C C2 0.4035(8) 0.0855(8) 0.2500 0.0480(15) Uani d S 1
H H2A 0.3852 0.2169 0.2500 0.058 Uiso calc SR 1
H H2B 0.5182 0.0657 0.2500 0.058 Uiso calc SR 1

loop_
_atom_site_aniso_label
_atom_site_aniso_U_11
_atom_site_aniso_U_22
_atom_site_aniso_U_33
_atom_site_aniso_U_12
_atom_site_aniso_U_13
_atom_site_aniso_U_23
Pt1 0.03252(13) 0.04391(14) 0.02984(11) 0.00046(11) 0.000 0.000
Cl1 0.0438(6) 0.0752(7) 0.0401(5) 0.0076(6) -0.0049(5) -0.0033(5)
N1 0.041(2) 0.074(2) 0.0328(18) -0.0058(18) 0.0020(15) 0.0004(15)
C1 0.041(3) 0.065(2) 0.055(2) 0.001(2) 0.007(2) -0.009(2)
C2 0.033(4) 0.054(3) 0.057(3) -0.001(3) 0.000 0.000

loop_
_atom_type_symbol
_atom_type_description
_atom_type_scat_dispersion_real
_atom_type_scat_dispersion_imag
_atom_type_scat_source
C C 0.003 0.002
;
International Tables for Crystallography
(1992, Vol. C, Tables 4.2.6.8 and 6.1.1.4)
;
H H 0.000 0.000
;
International Tables for Crystallography
(1992, Vol. C, Table 6.1.1.4)
;
N N 0.006 0.003
;
International Tables for Crystallography
(1992, Vol. C, Tables 4.2.6.8 and 6.1.1.4)
;
Pt Pt -1.703 8.390
;
International Tables for Crystallography
(1992, Vol. C, Tables 4.2.6.8 and 6.1.1.4)
;
Cl Cl 0.148 0.159
;
International Tables for Crystallography
(1992, Vol. C, Tables 4.2.6.8 and 6.1.1.4)
;

loop_
_geom_angle_atom_site_label_1
_geom_angle_atom_site_label_2
_geom_angle_atom_site_label_3
_geom_angle_site_symmetry_1
_geom_angle_site_symmetry_3
_geom_angle
_geom_angle_publ_flag
N1 Pt1 N1 . 8_555 93.0(2) yes
N1 Pt1 Cl1 . . 86.98(13) yes
N1 Pt1 Cl1 8_555 . 177.94(10) ?
N1 Pt1 Cl1 . 8_555 177.94(10) ?
N1 Pt1 Cl1 8_555 8_555 86.98(13) ?
Cl1 Pt1 Cl1 . 8_555 92.99(9) yes
C1 N1 Pt1 . . 120.8(3) ?
C1 N1 H1A . . 107.1 ?
Pt1 N1 H1A . . 107.1 ?
C1 N1 H1B . . 107.1 ?
Pt1 N1 H1B . . 107.1 ?
H1A N1 H1B . . 106.8 ?
N1 C1 C2 . . 112.1(4) ?
N1 C1 H1C . . 109.2 ?
C2 C1 H1C . . 109.2 ?
N1 C1 H1D . . 109.2 ?
C2 C1 H1D . . 109.2 ?
H1C C1 H1D . . 107.9 ?
C1 C2 C1 . 8_555 114.2(5) ?
C1 C2 H2A . . 108.7 ?
C1 C2 H2A 8_555 . 108.7 ?
C1 C2 H2B . . 108.7 ?
C1 C2 H2B 8_555 . 108.7 ?
H2A C2 H2B . . 107.6 ?

loop_
_geom_bond_atom_site_label_1
_geom_bond_atom_site_label_2
_geom_bond_distance
_geom_bond_publ_flag
Pt1 N1 2.040(3) yes
Pt1 Cl1 2.3295(17) yes
N1 C1 1.475(6) ?
N1 H1A 0.9000 ?
N1 H1B 0.9000 ?
C1 C2 1.501(5) ?
C1 H1C 0.9700 ?
C1 H1D 0.9700 ?
C2 H2A 0.9700 ?
C2 H2B 0.9700 ?

loop_
_geom_hbond_atom_site_label_D
_geom_hbond_atom_site_label_H
_geom_hbond_atom_site_label_A
_geom_hbond_site_symmetry_A
_geom_hbond_distance_DH
_geom_hbond_distance_HA
_geom_hbond_distance_DA
_geom_hbond_angle_DHA
_geom_hbond_publ_flag
N1 H1A Cl1 5_555 0.90 2.65 3.369(5) 138 yes
N1 H1B Cl1 2_555 0.90 2.48 3.349(6) 164 yes

loop_
_geom_torsion_atom_site_label_1
_geom_torsion_atom_site_label_2
_geom_torsion_atom_site_label_3
_geom_torsion_atom_site_label_4
_geom_torsion_site_symmetry_1
_geom_torsion_site_symmetry_4
_geom_torsion
_geom_torsion_publ_flag
N1 Pt1 N1 C1 8_555 . 28.3(4) yes
Cl1 Pt1 N1 C1 . . -153.7(3) ?
Pt1 N1 C1 C2 . . -50.5(5) yes
N1 C1 C2 C1 . 8_555 70.6(6) ?
